data_4134840
loop_
_publ_author_name
'Chiang, Chuan-Kuei'
'Chu, Kai-Ti'
'Lin, Chia-Chin'
'Xie, Shi-Rou'
'Liu, Yu-Chiao'
'Demeshko, Serhiy'
'Lee, Gene-Hsiang'
'Meyer, Franc'
'Tsai, Ming-Li'
'Chiang, Ming-Hsi'
'Lee, Chien-Ming'

_publ_section_title
;
 Photoinduced NO and HNO Production from Mononuclear {FeNO}<sup>6</sup>
 Complex Bearing a Pendant Thiol.
;
_journal_name_full 'Journal of the American Chemical Society'
_journal_paper_doi 10.1021/jacs.9b13837
_journal_year 2020
_chemical_formula_sum 'C53 H69 Fe O P2 S4 Si4'
_chemical_formula_weight 1080.47
_space_group_crystal_system monoclinic
_space_group_IT_number 14
_space_group_name_Hall '-P 2ybc'
_space_group_name_H-M_alt 'P 1 21/c 1'
_atom_sites_solution_hydrogens geom
_audit_creation_method SHELXL-2018/3
_cell_angle_alpha 90
_cell_angle_beta 99.8809(9)
_cell_angle_gamma 90
_cell_formula_units_Z 4
_cell_length_a 11.6404(3)
_cell_length_b 17.7643(5)
_cell_length_c 27.4234(8)
_cell_measurement_reflns_used 21888
_cell_measurement_temperature 150(2)
_cell_measurement_theta_max 30.03
_cell_measurement_theta_min 2.34
_cell_volume 5586.6(3)
_computing_cell_refinement 'Bruker SAINT'
_computing_data_collection 'Bruker APEX3'
_computing_data_reduction 'Bruker SAINT'
_computing_molecular_graphics 'Bruker SHELXTL'
_computing_publication_material 'Bruker SHELXTL'
_computing_structure_refinement 'SHELXL-2018/3 (Sheldrick, 2018)'
_computing_structure_solution 'SHELXS-97 (Sheldrick 2008)'
_diffrn_ambient_temperature 150(2)
_diffrn_measured_fraction_theta_full 0.999
_diffrn_measured_fraction_theta_max 1.000
_diffrn_measurement_device_type 'Bruker D8 VENTURE'
_diffrn_measurement_method '\f and \w scans'
_diffrn_radiation_type MoK\a
_diffrn_radiation_wavelength 0.71073
_diffrn_reflns_av_R_equivalents 0.0550
_diffrn_reflns_av_unetI/netI 0.0531
_diffrn_reflns_Laue_measured_fraction_full 0.999
_diffrn_reflns_Laue_measured_fraction_max 1.000
_diffrn_reflns_limit_h_max 14
_diffrn_reflns_limit_h_min -16
_diffrn_reflns_limit_k_max 24
_diffrn_reflns_limit_k_min -24
_diffrn_reflns_limit_l_max 38
_diffrn_reflns_limit_l_min -38
_diffrn_reflns_number 49960
_diffrn_reflns_point_group_measured_fraction_full 0.999
_diffrn_reflns_point_group_measured_fraction_max 1.000
_diffrn_reflns_theta_full 25.242
_diffrn_reflns_theta_max 30.000
_diffrn_reflns_theta_min 2.293
_exptl_absorpt_coefficient_mu 0.599
_exptl_absorpt_correction_T_max 0.7460
_exptl_absorpt_correction_T_min 0.5954
_exptl_absorpt_correction_type multi-scan
_exptl_absorpt_process_details 'Bruker SADABS'
_exptl_crystal_colour dark-brown
_exptl_crystal_density_diffrn 1.285
_exptl_crystal_description plate
_exptl_crystal_F_000 2284
_exptl_crystal_size_max 0.249
_exptl_crystal_size_mid 0.198
_exptl_crystal_size_min 0.089
_refine_diff_density_max 1.855
_refine_diff_density_min -1.040
_refine_diff_density_rms 0.095
_refine_ls_extinction_method none
_refine_ls_goodness_of_fit_ref 1.138
_refine_ls_hydrogen_treatment constr
_refine_ls_matrix_type full
_refine_ls_number_parameters 599
_refine_ls_number_reflns 16277
_refine_ls_number_restraints 12
_refine_ls_restrained_S_all 1.143
_refine_ls_R_factor_all 0.0833
_refine_ls_R_factor_gt 0.0642
_refine_ls_shift/su_max 0.001
_refine_ls_shift/su_mean 0.000
_refine_ls_structure_factor_coef Fsqd
_refine_ls_weighting_details 'w=1/[\s^2^(Fo^2^)+(0.0355P)^2^+14.2632P] where P=(Fo^2^+2Fc^2^)/3'
_refine_ls_weighting_scheme calc
_refine_ls_wR_factor_gt 0.1405
_refine_ls_wR_factor_ref 0.1510
_reflns_Friedel_coverage 0.000
_reflns_number_gt 13046
_reflns_number_total 16277
_reflns_threshold_expression 'I > 2\s(I)'
_cod_data_source_file ja9b13837_si_004.cif
_cod_data_source_block ic19730
_cod_original_sg_symbol_H-M 'P 21/c'
_cod_database_code 4134840
_shelx_shelxl_version_number 2018/3
_shelx_space_group_comment
; 
The symmetry employed for this shelxl refinement is uniquely defined 
by the following loop, which should always be used as a source of 
symmetry information in preference to the above space-group names. 
They are only intended as comments. 
;
_shelx_estimated_absorpt_t_min 0.865
_shelx_estimated_absorpt_t_max 0.949

loop_
_space_group_symop_operation_xyz
'x, y, z'
'-x, y+1/2, -z+1/2'
'-x, -y, -z'
'x, -y-1/2, z-1/2'

loop_
_atom_site_label
_atom_site_type_symbol
_atom_site_fract_x
_atom_site_fract_y
_atom_site_fract_z
_atom_site_U_iso_or_equiv
_atom_site_adp_type
_atom_site_occupancy
_atom_site_site_symmetry_order
_atom_site_calc_flag
_atom_site_refinement_flags_posn
_atom_site_refinement_flags_adp
_atom_site_refinement_flags_occupancy
_atom_site_disorder_assembly
_atom_site_disorder_group
Fe Fe 0.23942(4) 0.52216(2) 0.24930(2) 0.01662(9) Uani 1 1 d . . . . .
S1 S 0.27521(7) 0.41141(4) 0.21213(3) 0.02205(15) Uani 1 1 d . . . . .
S2 S 0.36885(6) 0.51783(4) 0.32039(3) 0.01999(14) Uani 1 1 d . . . . .
S3 S 0.10917(7) 0.54861(5) 0.17927(3) 0.02272(15) Uani 1 1 d . . . . .
S4 S 0.12345(7) 0.45301(4) 0.29285(3) 0.02069(15) Uani 1 1 d . . . . .
P1 P 0.38354(7) 0.56291(4) 0.21458(3) 0.01860(15) Uani 1 1 d . . . . .
P2 P 0.16346(6) 0.62246(4) 0.28045(3) 0.01610(14) Uani 1 1 d . . . . .
Si1 Si 0.23118(9) 0.30260(5) 0.10860(3) 0.0282(2) Uani 1 1 d . . . . .
Si2 Si 0.60178(9) 0.51621(6) 0.41077(4) 0.0299(2) Uani 1 1 d . . . . .
Si3 Si -0.14730(9) 0.57184(6) 0.10319(3) 0.0298(2) Uani 1 1 d . . . . .
Si4 Si 0.06723(8) 0.37823(5) 0.40012(3) 0.02261(18) Uani 1 1 d . . . . .
C1 C 0.3877(3) 0.50763(16) 0.15937(11) 0.0190(5) Uani 1 1 d . . . . .
C2 C 0.4419(3) 0.52951(19) 0.12044(12) 0.0270(7) Uani 1 1 d . . . . .
H2 H 0.479186 0.577146 0.121132 0.032 Uiso 1 1 calc R U . . .
C3 C 0.4414(3) 0.4816(2) 0.08042(12) 0.0299(7) Uani 1 1 d . . . . .
H3 H 0.481473 0.495103 0.054316 0.036 Uiso 1 1 calc R U . . .
C4 C 0.3816(3) 0.41367(19) 0.07894(11) 0.0258(6) Uani 1 1 d . . . . .
H4 H 0.379044 0.382274 0.050733 0.031 Uiso 1 1 calc R U . . .
C5 C 0.3249(3) 0.38956(17) 0.11733(11) 0.0212(6) Uani 1 1 d . . . . .
C6 C 0.3321(3) 0.43737(16) 0.15864(10) 0.0183(5) Uani 1 1 d . . . . .
C7 C 0.2810(4) 0.2293(2) 0.15592(14) 0.0422(10) Uani 1 1 d . . . . .
H7A H 0.228860 0.185664 0.150291 0.063 Uiso 1 1 calc R U . . .
H7B H 0.279829 0.249802 0.189004 0.063 Uiso 1 1 calc R U . . .
H7C H 0.360548 0.213749 0.153402 0.063 Uiso 1 1 calc R U . . .
C8 C 0.0773(4) 0.3299(3) 0.10952(19) 0.0502(11) Uani 1 1 d . . . . .
H8A H 0.026806 0.285801 0.102175 0.075 Uiso 1 1 calc R U . . .
H8B H 0.053420 0.368914 0.084544 0.075 Uiso 1 1 calc R U . . .
H8C H 0.070633 0.349515 0.142329 0.075 Uiso 1 1 calc R U . . .
C9 C 0.2389(4) 0.2626(2) 0.04622(14) 0.0444(10) Uani 1 1 d . . . . .
H9A H 0.320393 0.252109 0.043800 0.067 Uiso 1 1 calc R U . . .
H9B H 0.206592 0.298886 0.020590 0.067 Uiso 1 1 calc R U . . .
H9C H 0.193779 0.215788 0.041549 0.067 Uiso 1 1 calc R U . . .
C10 C 0.5191(3) 0.54379(17) 0.25641(12) 0.0222(6) Uani 1 1 d . . . . .
C11 C 0.6285(3) 0.5503(2) 0.24285(14) 0.0293(7) Uani 1 1 d . . . . .
H11 H 0.635230 0.560719 0.209477 0.035 Uiso 1 1 calc R U . . .
C12 C 0.7274(3) 0.5416(2) 0.27843(15) 0.0342(8) Uani 1 1 d . . . . .
H12 H 0.802480 0.544733 0.269361 0.041 Uiso 1 1 calc R U . . .
C13 C 0.7170(3) 0.52820(19) 0.32735(15) 0.0315(7) Uani 1 1 d . . . . .
H13 H 0.785887 0.522938 0.351291 0.038 Uiso 1 1 calc R U . . .
C14 C 0.6088(3) 0.52217(17) 0.34274(12) 0.0241(6) Uani 1 1 d . . . . .
C15 C 0.5083(3) 0.52825(16) 0.30518(12) 0.0206(6) Uani 1 1 d . . . . .
C16 C 0.5294(5) 0.4306(3) 0.42885(17) 0.0589(13) Uani 1 1 d . . . . .
H16A H 0.572805 0.385987 0.421350 0.088 Uiso 1 1 calc R U . . .
H16B H 0.449543 0.428113 0.410384 0.088 Uiso 1 1 calc R U . . .
H16C H 0.527377 0.432133 0.464420 0.088 Uiso 1 1 calc R U . . .
C17 C 0.5259(4) 0.6006(2) 0.43034(15) 0.0458(10) Uani 1 1 d . . . . .
H17A H 0.441741 0.591294 0.425183 0.069 Uiso 1 1 calc R U . . .
H17B H 0.541849 0.644240 0.410641 0.069 Uiso 1 1 calc R U . . .
H17C H 0.554357 0.610729 0.465468 0.069 Uiso 1 1 calc R U . . .
C18 C 0.7534(4) 0.5170(4) 0.44517(19) 0.0649(15) Uani 1 1 d . . . . .
H18A H 0.752433 0.513113 0.480747 0.097 Uiso 1 1 calc R U . . .
H18B H 0.791672 0.564044 0.438353 0.097 Uiso 1 1 calc R U . . .
H18C H 0.796370 0.474228 0.434618 0.097 Uiso 1 1 calc R U . . .
C19 C 0.3997(3) 0.66059(18) 0.19683(13) 0.0266(7) Uani 1 1 d . . . . .
C20 C 0.3275(3) 0.6894(2) 0.15659(14) 0.0344(8) Uani 1 1 d . . . . .
H20 H 0.269876 0.658321 0.137789 0.041 Uiso 1 1 calc R U . . .
C21 C 0.3385(4) 0.7658(2) 0.14285(16) 0.0432(9) Uani 1 1 d . . . . .
H21 H 0.289318 0.786148 0.114710 0.052 Uiso 1 1 calc R U . . .
C22 C 0.4213(4) 0.8092(2) 0.17097(17) 0.0460(10) Uani 1 1 d . . . . .
H22 H 0.428586 0.860451 0.161989 0.055 Uiso 1 1 calc R U . . .
C23 C 0.4941(4) 0.7818(2) 0.21161(18) 0.0441(10) Uani 1 1 d . . . . .
H23 H 0.550873 0.813552 0.230379 0.053 Uiso 1 1 calc R U . . .
C24 C 0.4840(3) 0.7071(2) 0.22504(15) 0.0347(8) Uani 1 1 d . . . . .
H24 H 0.533805 0.687361 0.253219 0.042 Uiso 1 1 calc R U . . .
C25 C 0.0303(3) 0.65029(17) 0.24063(11) 0.0195(6) Uani 1 1 d . . . . .
C26 C -0.0486(3) 0.70252(18) 0.25404(12) 0.0232(6) Uani 1 1 d . . . . .
H26 H -0.031331 0.727887 0.284932 0.028 Uiso 1 1 calc R U . . .
C27 C -0.1516(3) 0.71713(19) 0.22234(13) 0.0277(7) Uani 1 1 d . . . . .
H27 H -0.205264 0.752970 0.230988 0.033 Uiso 1 1 calc R U . . .
C28 C -0.1759(3) 0.67874(19) 0.17756(12) 0.0260(7) Uani 1 1 d . . . . .
H28 H -0.247589 0.688866 0.156266 0.031 Uiso 1 1 calc R U . . .
C29 C -0.1006(3) 0.62624(18) 0.16231(11) 0.0220(6) Uani 1 1 d . . . . .
C30 C 0.0066(3) 0.61257(17) 0.19498(11) 0.0202(6) Uani 1 1 d . . . . .
C31 C -0.1724(5) 0.4721(3) 0.11972(19) 0.0561(13) Uani 1 1 d . . . . .
H31A H -0.200620 0.443386 0.089536 0.084 Uiso 1 1 calc R U . . .
H31B H -0.230746 0.470356 0.141577 0.084 Uiso 1 1 calc R U . . .
H31C H -0.099167 0.450208 0.136751 0.084 Uiso 1 1 calc R U . . .
C32 C -0.2896(3) 0.6104(3) 0.07108(14) 0.0404(9) Uani 1 1 d . . . . .
H32A H -0.278739 0.662435 0.060839 0.061 Uiso 1 1 calc R U . . .
H32B H -0.346272 0.609380 0.093693 0.061 Uiso 1 1 calc R U . . .
H32C H -0.318490 0.579732 0.041849 0.061 Uiso 1 1 calc R U . . .
C33 C -0.0417(4) 0.5807(4) 0.05982(15) 0.0583(14) Uani 1 1 d . . . . .
H33A H 0.029592 0.552862 0.072939 0.087 Uiso 1 1 calc R U . . .
H33B H -0.022645 0.633968 0.056173 0.087 Uiso 1 1 calc R U . . .
H33C H -0.076230 0.560114 0.027480 0.087 Uiso 1 1 calc R U . . .
C34 C 0.1159(2) 0.59144(16) 0.33697(10) 0.0175(5) Uani 1 1 d . . . . .
C35 C 0.0971(3) 0.64025(18) 0.37461(11) 0.0239(6) Uani 1 1 d . . . . .
H35 H 0.106931 0.692965 0.371181 0.029 Uiso 1 1 calc R U . . .
C36 C 0.0639(3) 0.61124(18) 0.41727(12) 0.0270(7) Uani 1 1 d . . . . .
H36 H 0.049865 0.644243 0.442870 0.032 Uiso 1 1 calc R U . . .
C37 C 0.0513(3) 0.53454(18) 0.42234(11) 0.0240(6) Uani 1 1 d . . . . .
H37 H 0.030815 0.515830 0.452161 0.029 Uiso 1 1 calc R U . . .
C38 C 0.0674(3) 0.48303(17) 0.38532(11) 0.0193(5) Uani 1 1 d . . . . .
C39 C 0.0974(2) 0.51412(16) 0.34214(10) 0.0170(5) Uani 1 1 d . . . . .
C40 C 0.2201(3) 0.3438(2) 0.40788(15) 0.0371(8) Uani 1 1 d . . . . .
H40A H 0.249854 0.350605 0.376833 0.056 Uiso 1 1 calc R U . . .
H40B H 0.222487 0.290238 0.416617 0.056 Uiso 1 1 calc R U . . .
H40C H 0.268680 0.372326 0.434290 0.056 Uiso 1 1 calc R U . . .
C41 C 0.0146(4) 0.3659(2) 0.45998(13) 0.0333(8) Uani 1 1 d . . . . .
H41A H -0.063718 0.387421 0.457404 0.050 Uiso 1 1 calc R U . . .
H41B H 0.067786 0.391605 0.486323 0.050 Uiso 1 1 calc R U . . .
H41C H 0.012024 0.312124 0.467738 0.050 Uiso 1 1 calc R U . . .
C42 C -0.0310(3) 0.3215(2) 0.35384(14) 0.0349(8) Uani 1 1 d . . . . .
H42A H -0.040771 0.271311 0.367374 0.052 Uiso 1 1 calc R U . . .
H42B H 0.002943 0.316873 0.323651 0.052 Uiso 1 1 calc R U . . .
H42C H -0.107108 0.346350 0.346016 0.052 Uiso 1 1 calc R U . . .
C43 C 0.2430(3) 0.70923(16) 0.29668(11) 0.0196(6) Uani 1 1 d . . . . .
C44 C 0.2266(3) 0.77085(17) 0.26517(13) 0.0253(6) Uani 1 1 d . . . . .
H44 H 0.170654 0.768518 0.235575 0.030 Uiso 1 1 calc R U . . .
C45 C 0.2917(3) 0.83603(18) 0.27680(15) 0.0321(8) Uani 1 1 d . . . . .
H45 H 0.279623 0.878139 0.255177 0.039 Uiso 1 1 calc R U . . .
C46 C 0.3736(3) 0.84003(19) 0.31942(15) 0.0326(8) Uani 1 1 d . . . . .
H46 H 0.417327 0.884869 0.327254 0.039 Uiso 1 1 calc R U . . .
C47 C 0.3919(3) 0.7788(2) 0.35067(15) 0.0343(8) Uani 1 1 d . . . . .
H47 H 0.448917 0.781314 0.379904 0.041 Uiso 1 1 calc R U . . .
C48 C 0.3271(3) 0.71351(18) 0.33949(13) 0.0269(7) Uani 1 1 d . . . . .
H48 H 0.340127 0.671465 0.361140 0.032 Uiso 1 1 calc R U . . .
C49 C -0.0190(3) 0.4413(2) 0.25693(13) 0.0315(7) Uani 1 1 d . . . . .
H49A H -0.073332 0.425488 0.278585 0.047 Uiso 1 1 calc R U . . .
H49B H -0.016328 0.402777 0.231543 0.047 Uiso 1 1 calc R U . . .
H49C H -0.045268 0.489080 0.240995 0.047 Uiso 1 1 calc R U . . .
O1 O 0.3023(9) 0.7725(6) -0.0100(4) 0.216(5) Uani 1 1 d . . . . .
C50 C 0.4097(9) 0.7287(6) 0.0060(4) 0.131(3) Uani 1 1 d . . . . .
H50A H 0.469959 0.740243 -0.014354 0.157 Uiso 1 1 calc R U . . .
H50B H 0.441976 0.737233 0.041363 0.157 Uiso 1 1 calc R U . . .
C51 C 0.3640(12) 0.6522(6) -0.0029(5) 0.152(4) Uani 1 1 d . . . . .
H51A H 0.364924 0.636699 -0.037488 0.182 Uiso 1 1 calc R U . . .
H51B H 0.410938 0.615958 0.019682 0.182 Uiso 1 1 calc R U . . .
C52 C 0.2450(13) 0.6556(8) 0.0068(5) 0.186(5) Uani 1 1 d . U . . .
H52A H 0.242625 0.641305 0.041490 0.224 Uiso 1 1 calc R U . . .
H52B H 0.194125 0.620877 -0.015456 0.224 Uiso 1 1 calc R U . . .
C53 C 0.2040(8) 0.7380(8) -0.0029(5) 0.144(4) Uani 1 1 d . U . . .
H53A H 0.142573 0.741768 -0.032617 0.173 Uiso 1 1 calc R U . . .
H53B H 0.174324 0.759262 0.025903 0.173 Uiso 1 1 calc R U . . .

loop_
_atom_site_aniso_label
_atom_site_aniso_U_11
_atom_site_aniso_U_22
_atom_site_aniso_U_33
_atom_site_aniso_U_23
_atom_site_aniso_U_13
_atom_site_aniso_U_12
Fe 0.0173(2) 0.01759(19) 0.01608(19) -0.00009(15) 0.00599(15) -0.00240(15)
S1 0.0317(4) 0.0164(3) 0.0207(3) 0.0009(3) 0.0122(3) -0.0013(3)
S2 0.0159(3) 0.0246(4) 0.0198(3) 0.0014(3) 0.0041(3) -0.0006(3)
S3 0.0220(4) 0.0304(4) 0.0158(3) -0.0010(3) 0.0036(3) 0.0042(3)
S4 0.0224(4) 0.0226(3) 0.0187(3) -0.0043(3) 0.0081(3) -0.0078(3)
P1 0.0202(4) 0.0155(3) 0.0224(4) 0.0001(3) 0.0099(3) -0.0020(3)
P2 0.0164(3) 0.0165(3) 0.0159(3) 0.0016(3) 0.0043(3) -0.0006(3)
Si1 0.0396(5) 0.0203(4) 0.0250(4) -0.0019(3) 0.0069(4) -0.0035(4)
Si2 0.0260(5) 0.0304(5) 0.0303(5) -0.0012(4) -0.0036(4) 0.0036(4)
Si3 0.0267(5) 0.0387(5) 0.0219(4) 0.0016(4) -0.0015(3) -0.0044(4)
Si4 0.0265(4) 0.0212(4) 0.0219(4) -0.0010(3) 0.0091(3) -0.0043(3)
C1 0.0202(14) 0.0185(13) 0.0192(13) 0.0012(10) 0.0062(11) 0.0016(11)
C2 0.0273(16) 0.0275(16) 0.0298(16) 0.0017(13) 0.0145(13) -0.0029(13)
C3 0.0365(19) 0.0332(17) 0.0240(15) 0.0024(13) 0.0165(14) -0.0019(15)
C4 0.0296(17) 0.0313(17) 0.0176(14) -0.0039(12) 0.0077(12) 0.0016(13)
C5 0.0250(15) 0.0206(14) 0.0182(13) 0.0008(11) 0.0046(11) 0.0031(12)
C6 0.0204(14) 0.0177(13) 0.0182(13) 0.0031(10) 0.0069(10) 0.0022(11)
C7 0.072(3) 0.0244(17) 0.0325(19) 0.0010(14) 0.0173(19) 0.0026(18)
C8 0.038(2) 0.044(2) 0.068(3) -0.009(2) 0.008(2) -0.0127(19)
C9 0.069(3) 0.034(2) 0.0285(19) -0.0049(15) 0.0044(18) -0.010(2)
C10 0.0203(14) 0.0187(13) 0.0283(15) -0.0054(11) 0.0060(12) -0.0051(11)
C11 0.0230(16) 0.0316(17) 0.0359(18) -0.0064(14) 0.0128(13) -0.0047(13)
C12 0.0212(16) 0.0321(18) 0.052(2) -0.0094(16) 0.0138(15) -0.0034(14)
C13 0.0191(15) 0.0260(16) 0.048(2) -0.0073(15) 0.0025(14) 0.0008(13)
C14 0.0209(15) 0.0168(13) 0.0336(17) -0.0038(12) 0.0022(12) 0.0013(11)
C15 0.0167(13) 0.0146(13) 0.0314(16) -0.0053(11) 0.0066(11) -0.0026(10)
C16 0.091(4) 0.049(3) 0.038(2) 0.007(2) 0.013(2) -0.013(3)
C17 0.058(3) 0.045(2) 0.033(2) -0.0057(17) 0.0039(18) 0.014(2)
C18 0.038(2) 0.103(4) 0.047(3) -0.001(3) -0.010(2) 0.015(3)
C19 0.0302(17) 0.0183(14) 0.0352(17) 0.0024(12) 0.0166(14) 0.0012(12)
C20 0.037(2) 0.0309(18) 0.0368(19) 0.0033(15) 0.0120(16) 0.0002(15)
C21 0.050(2) 0.038(2) 0.044(2) 0.0067(17) 0.0155(19) 0.0043(18)
C22 0.058(3) 0.0295(19) 0.054(3) 0.0070(18) 0.018(2) -0.0005(19)
C23 0.046(2) 0.0248(18) 0.063(3) -0.0033(17) 0.013(2) -0.0086(17)
C24 0.038(2) 0.0233(16) 0.044(2) -0.0026(14) 0.0088(16) -0.0048(14)
C25 0.0188(14) 0.0207(14) 0.0193(13) 0.0030(10) 0.0043(11) -0.0016(11)
C26 0.0241(15) 0.0237(15) 0.0227(14) 0.0024(11) 0.0065(12) 0.0026(12)
C27 0.0237(16) 0.0288(16) 0.0323(17) 0.0051(13) 0.0097(13) 0.0075(13)
C28 0.0194(15) 0.0319(17) 0.0254(15) 0.0098(13) 0.0003(12) -0.0001(12)
C29 0.0189(14) 0.0259(15) 0.0210(14) 0.0070(11) 0.0034(11) -0.0040(11)
C30 0.0176(13) 0.0233(14) 0.0205(14) 0.0065(11) 0.0056(11) -0.0012(11)
C31 0.067(3) 0.041(2) 0.054(3) -0.003(2) -0.010(2) -0.010(2)
C32 0.0301(19) 0.054(2) 0.0330(19) 0.0067(17) -0.0072(15) -0.0093(17)
C33 0.038(2) 0.112(4) 0.0254(19) 0.001(2) 0.0056(17) 0.004(3)
C34 0.0157(13) 0.0199(13) 0.0177(13) 0.0012(10) 0.0049(10) 0.0014(10)
C35 0.0303(17) 0.0211(14) 0.0225(14) -0.0003(11) 0.0105(12) 0.0038(12)
C36 0.0393(19) 0.0242(15) 0.0213(15) -0.0036(12) 0.0157(13) 0.0031(13)
C37 0.0294(16) 0.0272(16) 0.0176(13) -0.0006(11) 0.0100(12) 0.0009(12)
C38 0.0194(13) 0.0214(14) 0.0182(13) -0.0009(11) 0.0060(10) -0.0020(11)
C39 0.0145(12) 0.0211(13) 0.0156(12) -0.0030(10) 0.0034(10) -0.0016(10)
C40 0.036(2) 0.0310(18) 0.045(2) 0.0010(16) 0.0087(16) 0.0061(15)
C41 0.047(2) 0.0285(17) 0.0266(16) 0.0036(13) 0.0134(15) -0.0022(15)
C42 0.036(2) 0.0353(19) 0.0342(19) -0.0076(15) 0.0098(15) -0.0141(16)
C43 0.0186(14) 0.0170(13) 0.0236(14) -0.0001(10) 0.0049(11) -0.0004(11)
C44 0.0249(16) 0.0194(14) 0.0305(16) 0.0015(12) 0.0016(12) -0.0008(12)
C45 0.0288(17) 0.0160(14) 0.051(2) 0.0065(14) 0.0041(15) -0.0013(13)
C46 0.0254(17) 0.0196(15) 0.052(2) -0.0056(14) 0.0053(15) -0.0043(13)
C47 0.0284(18) 0.0316(18) 0.039(2) -0.0047(15) -0.0040(15) -0.0063(14)
C48 0.0262(16) 0.0225(15) 0.0298(16) 0.0028(12) -0.0014(13) -0.0022(12)
C49 0.0239(16) 0.0378(19) 0.0325(18) -0.0021(14) 0.0037(13) -0.0028(14)
O1 0.147(8) 0.214(10) 0.261(12) 0.028(8) -0.038(8) -0.002(8)
C50 0.119(8) 0.150(10) 0.134(8) 0.016(7) 0.049(7) -0.008(7)
C51 0.200(13) 0.094(7) 0.176(11) 0.008(7) 0.073(10) 0.011(8)
C52 0.194(9) 0.189(9) 0.179(9) -0.048(7) 0.037(7) -0.069(8)
C53 0.072(5) 0.189(8) 0.170(8) 0.008(7) 0.018(5) 0.030(6)

loop_
_atom_type_symbol
_atom_type_description
_atom_type_scat_dispersion_real
_atom_type_scat_dispersion_imag
_atom_type_scat_source
C C 0.0033 0.0016 'International Tables Vol C Tables 4.2.6.8 and 6.1.1.4'
H H 0.0000 0.0000 'International Tables Vol C Tables 4.2.6.8 and 6.1.1.4'
O O 0.0106 0.0060 'International Tables Vol C Tables 4.2.6.8 and 6.1.1.4'
Si Si 0.0817 0.0704 'International Tables Vol C Tables 4.2.6.8 and 6.1.1.4'
P P 0.1023 0.0942 'International Tables Vol C Tables 4.2.6.8 and 6.1.1.4'
S S 0.1246 0.1234 'International Tables Vol C Tables 4.2.6.8 and 6.1.1.4'
Fe Fe 0.3463 0.8444 'International Tables Vol C Tables 4.2.6.8 and 6.1.1.4'

loop_
_geom_angle_atom_site_label_1
_geom_angle_atom_site_label_2
_geom_angle_atom_site_label_3
_geom_angle
_geom_angle_site_symmetry_1
_geom_angle_site_symmetry_3
_geom_angle_publ_flag
P1 Fe P2 106.68(3) . . ?
P1 Fe S2 86.51(3) . . ?
P2 Fe S2 86.90(3) . . ?
P1 Fe S3 90.80(3) . . ?
P2 Fe S3 84.71(3) . . ?
S2 Fe S3 170.05(4) . . ?
P1 Fe S1 83.04(3) . . ?
P2 Fe S1 167.27(4) . . ?
S2 Fe S1 102.16(3) . . ?
S3 Fe S1 87.00(3) . . ?
P1 Fe S4 164.23(4) . . ?
P2 Fe S4 85.47(3) . . ?
S2 Fe S4 84.11(3) . . ?
S3 Fe S4 100.50(3) . . ?
S1 Fe S4 86.57(3) . . ?
C6 S1 Fe 105.53(10) . . ?
C15 S2 Fe 107.43(11) . . ?
C30 S3 Fe 107.97(10) . . ?
C49 S4 C39 102.95(15) . . ?
C49 S4 Fe 110.28(13) . . ?
C39 S4 Fe 104.89(10) . . ?
C1 P1 C10 106.34(14) . . ?
C1 P1 C19 105.92(14) . . ?
C10 P1 C19 103.21(15) . . ?
C1 P1 Fe 108.46(10) . . ?
C10 P1 Fe 108.11(11) . . ?
C19 P1 Fe 123.60(11) . . ?
C25 P2 C43 105.36(14) . . ?
C25 P2 C34 104.10(13) . . ?
C43 P2 C34 105.40(14) . . ?
C25 P2 Fe 110.11(10) . . ?
C43 P2 Fe 123.73(10) . . ?
C34 P2 Fe 106.49(10) . . ?
C7 Si1 C8 111.0(2) . . ?
C7 Si1 C9 108.31(19) . . ?
C8 Si1 C9 108.0(2) . . ?
C7 Si1 C5 112.42(18) . . ?
C8 Si1 C5 108.82(17) . . ?
C9 Si1 C5 108.09(17) . . ?
C16 Si2 C18 107.9(3) . . ?
C16 Si2 C17 108.9(2) . . ?
C18 Si2 C17 107.7(2) . . ?
C16 Si2 C14 114.28(18) . . ?
C18 Si2 C14 107.7(2) . . ?
C17 Si2 C14 110.04(17) . . ?
C33 Si3 C31 112.7(3) . . ?
C33 Si3 C32 107.3(2) . . ?
C31 Si3 C32 107.5(2) . . ?
C33 Si3 C29 112.45(19) . . ?
C31 Si3 C29 108.18(18) . . ?
C32 Si3 C29 108.59(18) . . ?
C42 Si4 C40 111.43(18) . . ?
C42 Si4 C41 106.39(17) . . ?
C40 Si4 C41 108.28(18) . . ?
C42 Si4 C38 114.09(16) . . ?
C40 Si4 C38 108.07(16) . . ?
C41 Si4 C38 108.39(15) . . ?
C2 C1 C6 120.5(3) . . ?
C2 C1 P1 125.0(2) . . ?
C6 C1 P1 114.5(2) . . ?
C1 C2 C3 119.8(3) . . ?
C2 C3 C4 119.3(3) . . ?
C3 C4 C5 122.8(3) . . ?
C4 C5 C6 116.7(3) . . ?
C4 C5 Si1 119.5(2) . . ?
C6 C5 Si1 123.4(2) . . ?
C1 C6 C5 120.8(3) . . ?
C1 C6 S1 117.2(2) . . ?
C5 C6 S1 122.1(2) . . ?
C11 C10 C15 120.7(3) . . ?
C11 C10 P1 123.5(3) . . ?
C15 C10 P1 115.6(2) . . ?
C12 C11 C10 119.4(3) . . ?
C11 C12 C13 120.0(3) . . ?
C12 C13 C14 122.5(3) . . ?
C13 C14 C15 116.5(3) . . ?
C13 C14 Si2 119.8(3) . . ?
C15 C14 Si2 123.4(2) . . ?
C10 C15 C14 120.7(3) . . ?
C10 C15 S2 119.3(2) . . ?
C14 C15 S2 119.9(2) . . ?
C20 C19 C24 119.8(3) . . ?
C20 C19 P1 119.7(3) . . ?
C24 C19 P1 120.4(3) . . ?
C19 C20 C21 120.1(4) . . ?
C22 C21 C20 118.5(4) . . ?
C21 C22 C23 122.5(4) . . ?
C22 C23 C24 119.2(4) . . ?
C23 C24 C19 119.9(4) . . ?
C26 C25 C30 120.9(3) . . ?
C26 C25 P2 123.9(2) . . ?
C30 C25 P2 115.2(2) . . ?
C27 C26 C25 119.9(3) . . ?
C26 C27 C28 119.2(3) . . ?
C27 C28 C29 123.4(3) . . ?
C28 C29 C30 116.9(3) . . ?
C28 C29 Si3 119.9(2) . . ?
C30 C29 Si3 123.0(2) . . ?
C25 C30 C29 119.7(3) . . ?
C25 C30 S3 119.3(2) . . ?
C29 C30 S3 121.0(2) . . ?
C35 C34 C39 119.2(3) . . ?
C35 C34 P2 123.5(2) . . ?
C39 C34 P2 117.3(2) . . ?
C36 C35 C34 119.6(3) . . ?
C37 C36 C35 120.0(3) . . ?
C36 C37 C38 122.8(3) . . ?
C37 C38 C39 115.9(3) . . ?
C37 C38 Si4 118.5(2) . . ?
C39 C38 Si4 125.0(2) . . ?
C34 C39 C38 122.4(3) . . ?
C34 C39 S4 117.8(2) . . ?
C38 C39 S4 119.6(2) . . ?
C44 C43 C48 118.9(3) . . ?
C44 C43 P2 120.5(2) . . ?
C48 C43 P2 120.5(2) . . ?
C43 C44 C45 120.2(3) . . ?
C46 C45 C44 120.5(3) . . ?
C45 C46 C47 119.8(3) . . ?
C46 C47 C48 120.1(3) . . ?
C47 C48 C43 120.5(3) . . ?
C53 O1 C50 114.6(10) . . ?
C51 C50 O1 100.1(9) . . ?
C52 C51 C50 105.1(10) . . ?
C51 C52 C53 106.5(10) . . ?
O1 C53 C52 102.2(9) . . ?

loop_
_geom_bond_atom_site_label_1
_geom_bond_atom_site_label_2
_geom_bond_distance
_geom_bond_site_symmetry_2
_geom_bond_publ_flag
Fe P1 2.1893(8) . ?
Fe P2 2.2239(8) . ?
Fe S2 2.2513(8) . ?
Fe S3 2.2823(8) . ?
Fe S1 2.2866(8) . ?
Fe S4 2.3046(8) . ?
S1 C6 1.771(3) . ?
S2 C15 1.753(3) . ?
S3 C30 1.755(3) . ?
S4 C49 1.789(3) . ?
S4 C39 1.800(3) . ?
P1 C1 1.812(3) . ?
P1 C10 1.817(3) . ?
P1 C19 1.821(3) . ?
P2 C25 1.805(3) . ?
P2 C43 1.814(3) . ?
P2 C34 1.818(3) . ?
Si1 C7 1.860(4) . ?
Si1 C8 1.860(5) . ?
Si1 C9 1.869(4) . ?
Si1 C5 1.883(3) . ?
Si2 C16 1.848(5) . ?
Si2 C18 1.853(5) . ?
Si2 C17 1.865(4) . ?
Si2 C14 1.884(4) . ?
Si3 C33 1.858(4) . ?
Si3 C31 1.864(5) . ?
Si3 C32 1.868(4) . ?
Si3 C29 1.885(3) . ?
Si4 C42 1.854(4) . ?
Si4 C40 1.860(4) . ?
Si4 C41 1.861(3) . ?
Si4 C38 1.905(3) . ?
C1 C2 1.385(4) . ?
C1 C6 1.405(4) . ?
C2 C3 1.388(5) . ?
C3 C4 1.390(5) . ?
C4 C5 1.402(4) . ?
C5 C6 1.407(4) . ?
C10 C11 1.391(4) . ?
C10 C15 1.392(4) . ?
C11 C12 1.385(5) . ?
C12 C13 1.388(6) . ?
C13 C14 1.399(5) . ?
C14 C15 1.424(4) . ?
C19 C20 1.367(5) . ?
C19 C24 1.408(5) . ?
C20 C21 1.419(5) . ?
C21 C22 1.366(6) . ?
C22 C23 1.369(6) . ?
C23 C24 1.388(5) . ?
C25 C26 1.399(4) . ?
C25 C30 1.405(4) . ?
C26 C27 1.379(5) . ?
C27 C28 1.391(5) . ?
C28 C29 1.392(5) . ?
C29 C30 1.427(4) . ?
C34 C35 1.394(4) . ?
C34 C39 1.401(4) . ?
C35 C36 1.393(4) . ?
C36 C37 1.380(4) . ?
C37 C38 1.403(4) . ?
C38 C39 1.404(4) . ?
C43 C44 1.387(4) . ?
C43 C48 1.396(4) . ?
C44 C45 1.391(4) . ?
C45 C46 1.377(5) . ?
C46 C47 1.378(5) . ?
C47 C48 1.389(5) . ?
O1 C53 1.342(13) . ?
O1 C50 1.474(12) . ?
C50 C51 1.465(13) . ?
C51 C52 1.455(15) . ?
C52 C53 1.548(16) . ?
